data_2224508
loop_
_publ_author_name
'He, Long'
'Qin, Hong-Mei'
'Chen, Lian-Mei'

_publ_section_title
;
 3-(3-Bromophenyl)-<i>N</i>-phenyloxirane-2-carboxamide
;
_journal_coeditor_code XU2663
_journal_issue 12
_journal_name_full 'Acta Crystallographica Section E'
_journal_page_first o3000
_journal_paper_doi 10.1107/S160053680904584X
_journal_volume 65
_journal_year 2009
_chemical_formula_iupac 'C15 H12 Br N O2'
_chemical_formula_moiety 'C15 H12 Br N O2'
_chemical_formula_sum 'C15 H12 Br N O2'
_chemical_formula_weight 318.17
_chemical_name_systematic
;
3-(3-Bromophenyl)-<i>N</i>-phenyloxirane-2-carboxamide
;
_space_group_IT_number 4
_symmetry_cell_setting monoclinic
_symmetry_space_group_name_Hall 'P 2yb'
_symmetry_space_group_name_H-M 'P 1 21 1'
_atom_sites_solution_hydrogens geom
_atom_sites_solution_primary direct
_atom_sites_solution_secondary difmap
_audit_creation_method SHELXL-97
_cell_angle_alpha 90.00
_cell_angle_beta 94.405(2)
_cell_angle_gamma 90.00
_cell_formula_units_Z 4
_cell_length_a 5.51240(10)
_cell_length_b 11.1975(2)
_cell_length_c 21.3298(4)
_cell_measurement_reflns_used 15364
_cell_measurement_temperature 295(2)
_cell_measurement_theta_max 71.7629
_cell_measurement_theta_min 2.0720
_cell_volume 1312.69(4)
_computing_cell_refinement 'CrysAlis Pro (Oxford Diffraction, 2009)'
_computing_data_collection 'CrysAlis Pro (Oxford Diffraction, 2009)'
_computing_data_reduction 'CrysAlis Pro (Oxford Diffraction, 2009)'
_computing_molecular_graphics 'ORTEP-3 (Farrugia, 1997)'
_computing_publication_material 'SHELXL97 (Sheldrick, 2008)'
_computing_structure_refinement 'SHELXL97 (Sheldrick, 2008)'
_computing_structure_solution 'SHELXS97 (Sheldrick, 2008)'
_diffrn_ambient_temperature 295(2)
_diffrn_detector_area_resol_mean 15.9149
_diffrn_measured_fraction_theta_full 0.991
_diffrn_measured_fraction_theta_max 0.991
_diffrn_measurement_device_type 'Oxford Diffraction Gemini S Ultra'
_diffrn_measurement_method \w
_diffrn_radiation_monochromator mirror
_diffrn_radiation_source 'Enhance Ultra (Cu) X-ray Source'
_diffrn_radiation_type CuK\a
_diffrn_radiation_wavelength 1.54184
_diffrn_reflns_av_R_equivalents 0.0481
_diffrn_reflns_av_sigmaI/netI 0.0245
_diffrn_reflns_limit_h_max 6
_diffrn_reflns_limit_h_min -6
_diffrn_reflns_limit_k_max 10
_diffrn_reflns_limit_k_min -13
_diffrn_reflns_limit_l_max 25
_diffrn_reflns_limit_l_min -25
_diffrn_reflns_number 19177
_diffrn_reflns_theta_full 65.07
_diffrn_reflns_theta_max 65.07
_diffrn_reflns_theta_min 2.08
_diffrn_standards_number 0
_exptl_absorpt_coefficient_mu 4.247
_exptl_absorpt_correction_T_max 0.3623
_exptl_absorpt_correction_T_min 0.3101
_exptl_absorpt_correction_type multi-scan
_exptl_absorpt_process_details
;
(CrysAlis Pro; Oxford Diffraction, 2009)
;
_exptl_crystal_colour colorless
_exptl_crystal_density_diffrn 1.610
_exptl_crystal_density_method 'not measured'
_exptl_crystal_description block
_exptl_crystal_F_000 640
_exptl_crystal_size_max 0.36
_exptl_crystal_size_mid 0.34
_exptl_crystal_size_min 0.30
_refine_diff_density_max 0.665
_refine_diff_density_min -0.384
_refine_ls_abs_structure_details 'Flack (1983), 1768 Friedel pairs'
_refine_ls_abs_structure_Flack 0.016(18)
_refine_ls_extinction_method none
_refine_ls_goodness_of_fit_ref 1.004
_refine_ls_hydrogen_treatment mixed
_refine_ls_matrix_type full
_refine_ls_number_parameters 351
_refine_ls_number_reflns 4142
_refine_ls_number_restraints 17
_refine_ls_restrained_S_all 1.072
_refine_ls_R_factor_all 0.0344
_refine_ls_R_factor_gt 0.0335
_refine_ls_shift/su_max 0.001
_refine_ls_shift/su_mean 0.000
_refine_ls_structure_factor_coef Fsqd
_refine_ls_weighting_details 'calc w=1/[\s^2^(Fo^2^)+(0.0457P)^2^+0.8570P] where P=(Fo^2^+2Fc^2^)/3'
_refine_ls_weighting_scheme calc
_refine_ls_wR_factor_gt 0.0836
_refine_ls_wR_factor_ref 0.0843
_reflns_number_gt 4027
_reflns_number_total 4142
_reflns_threshold_expression I>2\s(I)
_cod_data_source_file xu2663.cif
_cod_data_source_block I
_cod_original_sg_symbol_H-M 'P 21'
_cod_database_code 2224508
_cod_database_fobs_code 2224508

loop_
_symmetry_equiv_pos_as_xyz
'x, y, z'
'-x, y+1/2, -z'

loop_
_atom_site_type_symbol
_atom_site_label
_atom_site_fract_x
_atom_site_fract_y
_atom_site_fract_z
_atom_site_U_iso_or_equiv
_atom_site_adp_type
_atom_site_calc_flag
_atom_site_refinement_flags
_atom_site_occupancy
_atom_site_disorder_assembly
_atom_site_disorder_group
Br Br1 0.42656(10) 0.89013(4) 0.78262(2) 0.07080(18) Uani d . 1 . .
Br Br2 0.99441(11) 0.66221(5) 0.71660(2) 0.07210(17) Uani d . 1 . .
O O3 0.7352(6) 0.2259(3) 0.52366(13) 0.0628(8) Uani d . 1 . .
N N2 0.8472(5) 0.3942(3) 0.42997(14) 0.0468(7) Uani d D 1 . .
N N1 0.6413(5) 0.6562(3) 1.07453(13) 0.0453(7) Uani d D 1 . .
O O2 0.7701(6) 0.4874(3) 0.98389(13) 0.0584(8) Uani d . 1 . .
O O1 0.2403(5) 0.6400(3) 1.05633(13) 0.0589(8) Uani d . 1 . .
O O4 1.2515(5) 0.3825(3) 0.44653(13) 0.0592(7) Uani d . 1 . .
C C10 0.6238(6) 0.7481(3) 1.12127(15) 0.0396(8) Uani d D 1 . .
C C17 0.9052(7) 0.4659(4) 0.63585(17) 0.0465(9) Uani d . 1 . .
H H17 1.0499 0.4344 0.6542 0.056 Uiso calc R 1 . .
C C7 0.6277(7) 0.5369(4) 0.93584(17) 0.0457(9) Uani d . 1 . .
H H7 0.5752 0.4803 0.9025 0.055 Uiso calc R 1 . .
C C25 0.8600(6) 0.4843(3) 0.38192(15) 0.0409(8) Uani d D 1 . .
C C13 0.6069(7) 0.9245(4) 1.21235(17) 0.0468(10) Uani d D 1 . .
H H13 0.6094 0.9866 1.2413 0.056 Uiso calc R 1 . .
C C1 0.6161(7) 0.8207(4) 0.84397(17) 0.0466(9) Uani d . 1 . .
C C3 0.9538(8) 0.8303(4) 0.90649(19) 0.0554(11) Uani d . 1 . .
H H3 1.0970 0.8678 0.9216 0.066 Uiso calc R 1 . .
C C5 0.6970(6) 0.6577(4) 0.91201(15) 0.0410(7) Uani d . 1 . .
C C16 0.8251(7) 0.5765(4) 0.65623(18) 0.0489(9) Uani d . 1 . .
C C6 0.5555(7) 0.7099(4) 0.86780(17) 0.0453(9) Uani d . 1 . .
H H6 0.4130 0.6723 0.8522 0.054 Uiso calc R 1 . .
C C8 0.5158(8) 0.5125(4) 0.99944(19) 0.0490(9) Uani d . 1 . .
H H8 0.4108 0.4418 0.9993 0.059 Uiso calc R 1 . .
C C23 0.9853(8) 0.2580(4) 0.50714(18) 0.0509(9) Uani d . 1 . .
H H23 1.0999 0.1910 0.5097 0.061 Uiso calc R 1 . .
C C14 0.8076(7) 0.9150(4) 1.16933(18) 0.0528(10) Uani d D 1 . .
H H14 0.9326 0.9709 1.1736 0.063 Uiso calc R 1 . .
C C4 0.8971(7) 0.7199(4) 0.93112(18) 0.0496(9) Uani d . 1 . .
H H4 1.0035 0.6874 0.9625 0.060 Uiso calc R 1 . .
C C26 1.0499(7) 0.4918(4) 0.33747(17) 0.0460(9) Uani d D 1 . .
H H26 1.1762 0.4365 0.3407 0.055 Uiso calc R 1 . .
C C15 0.8182(6) 0.8273(3) 1.12322(17) 0.0459(9) Uani d D 1 . .
H H15 0.9432 0.8223 1.0964 0.055 Uiso calc R 1 . .
C C11 0.4279(7) 0.7575(4) 1.16434(16) 0.0447(8) Uani d D 1 . .
H H11 0.3017 0.7022 1.1608 0.054 Uiso calc R 1 . .
C C18 0.7812(6) 0.4049(4) 0.59137(16) 0.0445(9) Uani d . 1 . .
C C2 0.8138(7) 0.8835(4) 0.86286(18) 0.0513(9) Uani d . 1 . .
H H2 0.8487 0.9581 0.8465 0.062 Uiso calc R 1 . .
C C21 0.6217(8) 0.6303(4) 0.6342(2) 0.0601(12) Uani d . 1 . .
H H21 0.5726 0.7044 0.6484 0.072 Uiso calc R 1 . .
C C27 1.0480(7) 0.5783(4) 0.29070(17) 0.0475(10) Uani d D 1 . .
H H27 1.1687 0.5828 0.2627 0.057 Uiso calc R 1 . .
C C28 0.8594(8) 0.6554(4) 0.28868(16) 0.0508(9) Uani d D 1 . .
H H28 0.8498 0.7151 0.2583 0.061 Uiso calc R 1 . .
C C9 0.4518(7) 0.6102(4) 1.04614(16) 0.0444(8) Uani d . 1 . .
C C30 0.6630(6) 0.5628(4) 0.38105(18) 0.0490(9) Uani d D 1 . .
H H30 0.5425 0.5588 0.4092 0.059 Uiso calc R 1 . .
C C29 0.6667(7) 0.6478(4) 0.33342(18) 0.0568(10) Uani d D 1 . .
H H29 0.5407 0.7032 0.3294 0.068 Uiso calc R 1 . .
C C20 0.4981(8) 0.5692(5) 0.5910(2) 0.0623(12) Uani d . 1 . .
H H20 0.3527 0.6011 0.5734 0.075 Uiso calc R 1 . .
C C12 0.4244(7) 0.8461(4) 1.21031(16) 0.0505(11) Uani d D 1 . .
H H12 0.3019 0.8503 1.2379 0.061 Uiso calc R 1 . .
C C24 1.0405(7) 0.3523(3) 0.45838(16) 0.0460(9) Uani d . 1 . .
C C19 0.5729(7) 0.4571(5) 0.56933(19) 0.0575(11) Uani d . 1 . .
H H19 0.4740 0.4178 0.5386 0.069 Uiso calc R 1 . .
C C22 0.8683(8) 0.2850(4) 0.57056(18) 0.0499(9) Uani d . 1 . .
H H22 0.9286 0.2333 0.6054 0.060 Uiso calc R 1 . .
H H1A 0.779(4) 0.631(3) 1.0586(16) 0.038(10) Uiso d D 1 . .
H H2A 0.710(5) 0.369(4) 0.4461(18) 0.055(12) Uiso d D 1 . .

loop_
_atom_site_aniso_label
_atom_site_aniso_U_11
_atom_site_aniso_U_22
_atom_site_aniso_U_33
_atom_site_aniso_U_12
_atom_site_aniso_U_13
_atom_site_aniso_U_23
Br1 0.0567(3) 0.0843(4) 0.0696(3) 0.0040(3) -0.00674(19) 0.0319(3)
Br2 0.0783(3) 0.0641(3) 0.0704(3) 0.0098(3) -0.0172(2) -0.0138(3)
O3 0.079(2) 0.0537(18) 0.0527(16) -0.0231(16) -0.0157(14) 0.0082(14)
N2 0.0472(16) 0.052(2) 0.0402(15) -0.0079(18) -0.0066(12) 0.0116(15)
N1 0.0473(16) 0.0487(19) 0.0381(14) 0.0032(17) -0.0079(12) -0.0073(15)
O2 0.075(2) 0.0446(18) 0.0516(16) 0.0170(15) -0.0173(14) -0.0015(12)
O1 0.0532(16) 0.063(2) 0.0580(16) 0.0031(15) -0.0148(13) -0.0066(14)
O4 0.0515(15) 0.0659(19) 0.0575(15) -0.0072(17) -0.0142(12) 0.0116(16)
C10 0.0419(18) 0.040(2) 0.0352(17) 0.0040(15) -0.0104(14) 0.0030(15)
C17 0.0401(18) 0.051(2) 0.0463(19) 0.0012(17) -0.0063(15) 0.0068(18)
C7 0.052(2) 0.040(2) 0.0423(19) 0.0012(17) -0.0148(16) -0.0033(16)
C25 0.0436(18) 0.040(2) 0.0369(17) -0.0055(16) -0.0105(14) 0.0013(14)
C13 0.056(2) 0.044(2) 0.0374(18) 0.0146(18) -0.0198(16) -0.0074(16)
C1 0.0414(19) 0.053(2) 0.0445(18) 0.0058(17) -0.0029(15) 0.0018(17)
C3 0.051(2) 0.064(3) 0.050(2) -0.018(2) -0.0049(18) -0.0047(19)
C5 0.0401(17) 0.045(2) 0.0374(16) 0.0005(18) -0.0034(13) -0.0044(17)
C16 0.046(2) 0.052(2) 0.048(2) 0.0001(18) -0.0019(16) 0.0050(17)
C6 0.0415(19) 0.049(2) 0.0438(19) -0.0016(16) -0.0088(15) 0.0017(16)
C8 0.061(2) 0.037(2) 0.047(2) -0.0014(17) -0.0124(17) 0.0010(16)
C23 0.064(2) 0.039(2) 0.047(2) -0.0017(18) -0.0135(18) 0.0049(17)
C14 0.045(2) 0.050(3) 0.061(2) -0.0024(17) -0.0171(17) -0.0015(19)
C4 0.042(2) 0.061(3) 0.0439(19) -0.0022(18) -0.0104(16) -0.0056(18)
C26 0.047(2) 0.047(2) 0.0424(19) 0.0085(17) -0.0033(16) 0.0007(17)
C15 0.0355(18) 0.052(2) 0.049(2) 0.0028(16) -0.0054(15) 0.0000(17)
C11 0.0435(19) 0.047(2) 0.0422(18) -0.0048(16) -0.0080(15) 0.0024(16)
C18 0.0385(16) 0.053(2) 0.0408(17) -0.0023(18) -0.0057(13) 0.0110(17)
C2 0.052(2) 0.050(2) 0.0514(19) -0.007(2) 0.0005(16) -0.0005(19)
C21 0.054(2) 0.063(3) 0.062(2) 0.014(2) -0.003(2) 0.011(2)
C27 0.051(2) 0.058(3) 0.0344(18) -0.0067(19) 0.0053(15) -0.0034(17)
C28 0.070(2) 0.041(2) 0.0371(17) -0.005(2) -0.0193(16) 0.0108(18)
C9 0.054(2) 0.041(2) 0.0368(17) 0.0025(16) -0.0072(16) 0.0011(15)
C30 0.0352(18) 0.058(3) 0.053(2) -0.0027(17) -0.0036(15) 0.0046(18)
C29 0.0449(19) 0.058(3) 0.064(2) 0.005(2) -0.0154(17) 0.008(2)
C20 0.046(2) 0.077(3) 0.063(3) 0.013(2) -0.0062(19) 0.015(2)
C12 0.052(2) 0.066(3) 0.0327(17) 0.017(2) -0.0002(15) 0.0021(17)
C24 0.058(2) 0.042(2) 0.0359(17) -0.0058(17) -0.0065(16) 0.0031(15)
C19 0.043(2) 0.078(3) 0.049(2) -0.002(2) -0.0131(17) 0.013(2)
C22 0.058(2) 0.047(2) 0.0426(19) -0.0070(18) -0.0147(17) 0.0087(17)

loop_
_atom_type_symbol
_atom_type_description
_atom_type_scat_dispersion_real
_atom_type_scat_dispersion_imag
_atom_type_scat_source
C C 0.0181 0.0091 'International Tables Vol C Tables 4.2.6.8 and 6.1.1.4'
H H 0.0000 0.0000 'International Tables Vol C Tables 4.2.6.8 and 6.1.1.4'
N N 0.0311 0.0180 'International Tables Vol C Tables 4.2.6.8 and 6.1.1.4'
O O 0.0492 0.0322 'International Tables Vol C Tables 4.2.6.8 and 6.1.1.4'
Br Br -0.6763 1.2805 'International Tables Vol C Tables 4.2.6.8 and 6.1.1.4'

loop_
_geom_angle_atom_site_label_1
_geom_angle_atom_site_label_2
_geom_angle_atom_site_label_3
_geom_angle_site_symmetry_1
_geom_angle_site_symmetry_3
_geom_angle
_geom_angle_publ_flag
C22 O3 C23 . . 66.6(3) ?
C24 N2 C25 . . 120.7(3) ?
C24 N2 H2A . . 113(3) ?
C25 N2 H2A . . 125(3) ?
C9 N1 C10 . . 121.4(3) ?
C9 N1 H1A . . 112(2) ?
C10 N1 H1A . . 126(3) ?
C7 O2 C8 . . 66.0(3) ?
C15 C10 N1 . . 112.6(3) ?
C15 C10 C11 . . 122.5(3) ?
N1 C10 C11 . . 124.9(3) ?
C18 C17 C16 . . 121.7(4) ?
C18 C17 H17 . . 119.2 ?
C16 C17 H17 . . 119.2 ?
O2 C7 C5 . . 118.3(3) ?
O2 C7 C8 . . 61.1(3) ?
C5 C7 C8 . . 125.5(3) ?
O2 C7 H7 . . 113.9 ?
C5 C7 H7 . . 113.9 ?
C8 C7 H7 . . 113.9 ?
C30 C25 N2 . . 111.6(3) ?
C30 C25 C26 . . 123.2(3) ?
N2 C25 C26 . . 125.1(3) ?
C12 C13 C14 . . 121.7(4) ?
C12 C13 H13 . . 119.1 ?
C14 C13 H13 . . 119.1 ?
C2 C1 C6 . . 125.0(4) ?
C2 C1 Br1 . . 114.2(3) ?
C6 C1 Br1 . . 120.8(3) ?
C2 C3 C4 . . 122.6(4) ?
C2 C3 H3 . . 118.7 ?
C4 C3 H3 . . 118.7 ?
C6 C5 C4 . . 114.6(4) ?
C6 C5 C7 . . 119.4(3) ?
C4 C5 C7 . . 126.0(3) ?
C21 C16 C17 . . 124.9(4) ?
C21 C16 Br2 . . 112.8(3) ?
C17 C16 Br2 . . 122.3(3) ?
C5 C6 C1 . . 120.9(4) ?
C5 C6 H6 . . 119.6 ?
C1 C6 H6 . . 119.6 ?
O2 C8 C9 . . 123.0(3) ?
O2 C8 C7 . . 53.0(2) ?
C9 C8 C7 . . 124.4(3) ?
O2 C8 H8 . . 114.3 ?
C9 C8 H8 . . 114.3 ?
C7 C8 H8 . . 114.3 ?
O3 C23 C24 . . 124.2(3) ?
O3 C23 C22 . . 52.8(2) ?
C24 C23 C22 . . 124.7(4) ?
O3 C23 H23 . . 113.9 ?
C24 C23 H23 . . 113.9 ?
C22 C23 H23 . . 113.9 ?
C15 C14 C13 . . 123.8(4) ?
C15 C14 H14 . . 118.1 ?
C13 C14 H14 . . 118.1 ?
C5 C4 C3 . . 123.5(4) ?
C5 C4 H4 . . 118.3 ?
C3 C4 H4 . . 118.3 ?
C27 C26 C25 . . 122.5(3) ?
C27 C26 H26 . . 118.8 ?
C25 C26 H26 . . 118.8 ?
C10 C15 C14 . . 113.3(3) ?
C10 C15 H15 . . 123.3 ?
C14 C15 H15 . . 123.3 ?
C12 C11 C10 . . 122.6(3) ?
C12 C11 H11 . . 118.7 ?
C10 C11 H11 . . 118.7 ?
C17 C18 C19 . . 114.2(4) ?
C17 C18 C22 . . 121.0(3) ?
C19 C18 C22 . . 124.7(4) ?
C3 C2 C1 . . 113.5(4) ?
C3 C2 H2 . . 123.2 ?
C1 C2 H2 . . 123.2 ?
C20 C21 C16 . . 113.3(5) ?
C20 C21 H21 . . 123.3 ?
C16 C21 H21 . . 123.3 ?
C28 C27 C26 . . 115.6(4) ?
C28 C27 H27 . . 122.2 ?
C26 C27 H27 . . 122.2 ?
C27 C28 C29 . . 122.1(4) ?
C27 C28 H28 . . 119.0 ?
C29 C28 H28 . . 119.0 ?
O1 C9 N1 . . 123.5(4) ?
O1 C9 C8 . . 124.5(4) ?
N1 C9 C8 . . 112.0(4) ?
C29 C30 C25 . . 112.6(3) ?
C29 C30 H30 . . 123.7 ?
C25 C30 H30 . . 123.7 ?
C30 C29 C28 . . 124.0(4) ?
C30 C29 H29 . . 118.0 ?
C28 C29 H29 . . 118.0 ?
C21 C20 C19 . . 123.4(4) ?
C21 C20 H20 . . 118.3 ?
C19 C20 H20 . . 118.3 ?
C13 C12 C11 . . 116.1(4) ?
C13 C12 H12 . . 122.0 ?
C11 C12 H12 . . 122.0 ?
O4 C24 N2 . . 123.9(4) ?
O4 C24 C23 . . 124.0(4) ?
N2 C24 C23 . . 112.1(4) ?
C18 C19 C20 . . 122.5(4) ?
C18 C19 H19 . . 118.8 ?
C20 C19 H19 . . 118.8 ?
O3 C22 C18 . . 118.9(3) ?
O3 C22 C23 . . 60.6(3) ?
C18 C22 C23 . . 125.9(3) ?
O3 C22 H22 . . 113.6 ?
C18 C22 H22 . . 113.6 ?
C23 C22 H22 . . 113.6 ?

loop_
_geom_bond_atom_site_label_1
_geom_bond_atom_site_label_2
_geom_bond_site_symmetry_2
_geom_bond_distance
_geom_bond_publ_flag
Br1 C1 . 1.788(4) ?
Br2 C16 . 1.807(4) ?
O3 C22 . 1.365(5) ?
O3 C23 . 1.493(6) ?
N2 C24 . 1.274(5) ?
N2 C25 . 1.444(5) ?
N2 H2A . 0.90(3) ?
N1 C9 . 1.275(5) ?
N1 C10 . 1.442(5) ?
N1 H1A . 0.90(3) ?
O2 C7 . 1.360(4) ?
O2 C8 . 1.492(5) ?
O1 C9 . 1.248(5) ?
O4 C24 . 1.256(5) ?
C10 C15 . 1.389(5) ?
C10 C11 . 1.474(5) ?
C17 C18 . 1.317(5) ?
C17 C16 . 1.396(6) ?
C17 H17 . 0.9300 ?
C7 C5 . 1.505(6) ?
C7 C8 . 1.557(6) ?
C7 H7 . 0.9800 ?
C25 C30 . 1.396(5) ?
C25 C26 . 1.468(5) ?
C13 C12 . 1.333(6) ?
C13 C14 . 1.494(5) ?
C13 H13 . 0.9300 ?
C1 C2 . 1.333(5) ?
C1 C6 . 1.392(6) ?
C3 C2 . 1.306(6) ?
C3 C4 . 1.388(6) ?
C3 H3 . 0.9300 ?
C5 C6 . 1.314(5) ?
C5 C4 . 1.341(5) ?
C16 C21 . 1.326(6) ?
C6 H6 . 0.9300 ?
C8 C9 . 1.539(6) ?
C8 H8 . 0.9800 ?
C23 C24 . 1.528(5) ?
C23 C22 . 1.572(6) ?
C23 H23 . 0.9800 ?
C14 C15 . 1.395(5) ?
C14 H14 . 0.9300 ?
C4 H4 . 0.9300 ?
C26 C27 . 1.390(5) ?
C26 H26 . 0.9300 ?
C15 H15 . 0.9300 ?
C11 C12 . 1.397(5) ?
C11 H11 . 0.9300 ?
C18 C19 . 1.341(5) ?
C18 C22 . 1.504(6) ?
C2 H2 . 0.9300 ?
C21 C20 . 1.298(7) ?
C21 H21 . 0.9300 ?
C27 C28 . 1.349(5) ?
C27 H27 . 0.9300 ?
C28 C29 . 1.484(5) ?
C28 H28 . 0.9300 ?
C30 C29 . 1.393(5) ?
C30 H30 . 0.9300 ?
C29 H29 . 0.9300 ?
C20 C19 . 1.411(7) ?
C20 H20 . 0.9300 ?
C12 H12 . 0.9300 ?
C19 H19 . 0.9300 ?
C22 H22 . 0.9800 ?

loop_
_geom_hbond_atom_site_label_D
_geom_hbond_atom_site_label_H
_geom_hbond_atom_site_label_A
_geom_hbond_site_symmetry_A
_geom_hbond_distance_DH
_geom_hbond_distance_HA
_geom_hbond_distance_DA
_geom_hbond_angle_DHA
N1 H1A O1 1_655 0.90(3) 2.55(2) 3.359(4) 150
N2 H2A O4 1_455 0.90(3) 2.53(2) 3.332(4) 148
C3 H3 O2 2_757 0.93 2.48 3.214(5) 136
C4 H4 O1 1_655 0.93 2.36 3.277(5) 167
C19 H19 O4 1_455 0.93 2.27 3.160(5) 160
C20 H20 O3 2_656 0.93 2.51 3.199(6) 131

loop_
_geom_torsion_atom_site_label_1
_geom_torsion_atom_site_label_2
_geom_torsion_atom_site_label_3
_geom_torsion_atom_site_label_4
_geom_torsion_site_symmetry_1
_geom_torsion_site_symmetry_2
_geom_torsion_site_symmetry_3
_geom_torsion_site_symmetry_4
_geom_torsion
_geom_torsion_publ_flag
C9 N1 C10 C15 . . . . -148.8(4) ?
C9 N1 C10 C11 . . . . 33.1(5) ?
C8 O2 C7 C5 . . . . 117.1(4) ?
C24 N2 C25 C30 . . . . -147.1(4) ?
C24 N2 C25 C26 . . . . 34.9(5) ?
O2 C7 C5 C6 . . . . -176.6(4) ?
C8 C7 C5 C6 . . . . -103.5(4) ?
O2 C7 C5 C4 . . . . 4.3(6) ?
C8 C7 C5 C4 . . . . 77.4(5) ?
C18 C17 C16 C21 . . . . 0.5(7) ?
C18 C17 C16 Br2 . . . . -179.3(3) ?
C4 C5 C6 C1 . . . . 0.2(6) ?
C7 C5 C6 C1 . . . . -179.0(3) ?
C2 C1 C6 C5 . . . . -0.6(6) ?
Br1 C1 C6 C5 . . . . 178.7(3) ?
C7 O2 C8 C9 . . . . -110.7(4) ?
C5 C7 C8 O2 . . . . -105.8(4) ?
O2 C7 C8 C9 . . . . 108.0(4) ?
C5 C7 C8 C9 . . . . 2.3(6) ?
C22 O3 C23 C24 . . . . -110.4(4) ?
C12 C13 C14 C15 . . . . 1.7(6) ?
C6 C5 C4 C3 . . . . -0.3(6) ?
C7 C5 C4 C3 . . . . 178.8(4) ?
C2 C3 C4 C5 . . . . 0.9(7) ?
C30 C25 C26 C27 . . . . 0.0(6) ?
N2 C25 C26 C27 . . . . 177.7(4) ?
N1 C10 C15 C14 . . . . -178.4(3) ?
C11 C10 C15 C14 . . . . -0.2(5) ?
C13 C14 C15 C10 . . . . -0.4(5) ?
C15 C10 C11 C12 . . . . -0.3(5) ?
N1 C10 C11 C12 . . . . 177.7(3) ?
C16 C17 C18 C19 . . . . -1.5(6) ?
C16 C17 C18 C22 . . . . -179.1(4) ?
C4 C3 C2 C1 . . . . -1.1(6) ?
C6 C1 C2 C3 . . . . 1.0(6) ?
Br1 C1 C2 C3 . . . . -178.3(3) ?
C17 C16 C21 C20 . . . . 0.5(7) ?
Br2 C16 C21 C20 . . . . -179.7(4) ?
C25 C26 C27 C28 . . . . -0.1(6) ?
C26 C27 C28 C29 . . . . -0.1(6) ?
C10 N1 C9 O1 . . . . -0.2(6) ?
C10 N1 C9 C8 . . . . -178.9(3) ?
O2 C8 C9 O1 . . . . 173.9(4) ?
C7 C8 C9 O1 . . . . 109.1(5) ?
O2 C8 C9 N1 . . . . -7.5(5) ?
C7 C8 C9 N1 . . . . -72.2(5) ?
N2 C25 C30 C29 . . . . -177.7(3) ?
C26 C25 C30 C29 . . . . 0.3(5) ?
C25 C30 C29 C28 . . . . -0.5(6) ?
C27 C28 C29 C30 . . . . 0.5(7) ?
C16 C21 C20 C19 . . . . -0.3(7) ?
C14 C13 C12 C11 . . . . -2.0(6) ?
C10 C11 C12 C13 . . . . 1.4(6) ?
C25 N2 C24 O4 . . . . -1.6(6) ?
C25 N2 C24 C23 . . . . -179.8(3) ?
O3 C23 C24 O4 . . . . 176.9(4) ?
C22 C23 C24 O4 . . . . 111.6(5) ?
O3 C23 C24 N2 . . . . -4.9(6) ?
C22 C23 C24 N2 . . . . -70.1(5) ?
C17 C18 C19 C20 . . . . 1.7(6) ?
C22 C18 C19 C20 . . . . 179.2(4) ?
C21 C20 C19 C18 . . . . -0.8(7) ?
C23 O3 C22 C18 . . . . 117.3(4) ?
C17 C18 C22 O3 . . . . -179.1(4) ?
C19 C18 C22 O3 . . . . 3.5(6) ?
C17 C18 C22 C23 . . . . -106.1(4) ?
C19 C18 C22 C23 . . . . 76.5(6) ?
C24 C23 C22 O3 . . . . 109.5(4) ?
O3 C23 C22 C18 . . . . -106.1(4) ?
C24 C23 C22 C18 . . . . 3.4(6) ?
